data_4337975
loop_
_publ_author_name
'Ciabatti, Iacopo'
'Femoni, Cristina'
'Hayatifar, Mohammad'
'Iapalucci, Maria Carmela'
'Longoni, Giuliano'
'Pinzino, Calogero'
'Solmi, Matilde Valeria'
'Zacchini, Stefano'

_publ_section_title
;
 The Redox Chemistry of [Co6C(CO)15](2-): A Synthetic Route to New
 Co-Carbide Carbonyl Clusters.
;
_journal_issue 7
_journal_name_full 'Inorganic chemistry'
_journal_page_first 3818
_journal_paper_doi 10.1021/ic500161e
_journal_volume 53
_journal_year 2014
_chemical_formula_sum 'C45 H32 Co11 N2 O23'
_chemical_formula_weight 1616.96
_chemical_name_systematic
; 
 ? 
;
_space_group_IT_number 15
_symmetry_cell_setting monoclinic
_symmetry_space_group_name_Hall '-C 2yc'
_symmetry_space_group_name_H-M 'C 1 2/c 1'
_atom_sites_solution_hydrogens geom
_atom_sites_solution_primary direct
_atom_sites_solution_secondary difmap
_audit_creation_method SHELXL-97
_cell_angle_alpha 90.00
_cell_angle_beta 102.462(2)
_cell_angle_gamma 90.00
_cell_formula_units_Z 8
_cell_length_a 21.669(4)
_cell_length_b 11.2475(19)
_cell_length_c 43.857(9)
_cell_measurement_reflns_used 9979
_cell_measurement_temperature 100(2)
_cell_measurement_theta_max 28.409
_cell_measurement_theta_min 2.1715
_cell_volume 10437(3)
_computing_cell_refinement 'APEX2 (Bruker AXS, 2006)'
_computing_data_collection 'APEX2 (Bruker AXS, 2006)'
_computing_data_reduction 'SAINT (Bruker AXS, 2004)'
_computing_molecular_graphics 'SCHAKAL99 (Keller, 1999)'
_computing_publication_material 'XCIF (Bruker AXS, 2001)'
_computing_structure_refinement 'SHELXL-97 (Sheldrick, 1997)'
_computing_structure_solution 'SHELXS-97 (Sheldrick, 1990)'
_diffrn_ambient_temperature 100(2)
_diffrn_measured_fraction_theta_full 0.984
_diffrn_measured_fraction_theta_max 0.984
_diffrn_measurement_device_type 'CCD area detector'
_diffrn_measurement_method 'phi and omega scans'
_diffrn_radiation_monochromator graphite
_diffrn_radiation_source 'fine-focus sealed tube'
_diffrn_radiation_type MoK\a
_diffrn_radiation_wavelength 0.71073
_diffrn_reflns_av_R_equivalents 0.0468
_diffrn_reflns_av_unetI/netI 0.0586
_diffrn_reflns_limit_h_max 25
_diffrn_reflns_limit_h_min -22
_diffrn_reflns_limit_k_max 9
_diffrn_reflns_limit_k_min -13
_diffrn_reflns_limit_l_max 52
_diffrn_reflns_limit_l_min -52
_diffrn_reflns_number 23006
_diffrn_reflns_theta_full 25.03
_diffrn_reflns_theta_max 25.03
_diffrn_reflns_theta_min 1.90
_exptl_absorpt_coefficient_mu 3.482
_exptl_absorpt_correction_T_max 0.6603
_exptl_absorpt_correction_T_min 0.5284
_exptl_absorpt_correction_type empirical
_exptl_absorpt_process_details
;
 Data were corrected for Lorentz polarization and absorption
 effects (empirical absorption corrections SADABS).
 R(int) = 0.1232 (selected reflections only, before parameter refinement)
 R(int) = 0.0625 (selected reflections only, after parameter refinement)
;
_exptl_crystal_colour dark-red
_exptl_crystal_density_diffrn 2.058
_exptl_crystal_density_method 'not measured'
_exptl_crystal_description plate
_exptl_crystal_F_000 6376
_exptl_crystal_size_max 0.21
_exptl_crystal_size_mid 0.19
_exptl_crystal_size_min 0.13
_refine_diff_density_max 1.621
_refine_diff_density_min -1.013
_refine_diff_density_rms 0.191
_refine_ls_extinction_method none
_refine_ls_goodness_of_fit_ref 1.144
_refine_ls_hydrogen_treatment constr
_refine_ls_matrix_type full
_refine_ls_number_parameters 730
_refine_ls_number_reflns 9099
_refine_ls_number_restraints 150
_refine_ls_restrained_S_all 1.139
_refine_ls_R_factor_all 0.0748
_refine_ls_R_factor_gt 0.0666
_refine_ls_shift/su_max 0.001
_refine_ls_shift/su_mean 0.000
_refine_ls_structure_factor_coef Fsqd
_refine_ls_weighting_details 'calc w=1/[\s^2^(Fo^2^)+(0.0000P)^2^+434.9045P] where P=(Fo^2^+2Fc^2^)/3'
_refine_ls_weighting_scheme calc
_refine_ls_wR_factor_gt 0.1527
_refine_ls_wR_factor_ref 0.1564
_reflns_number_gt 7984
_reflns_number_total 9099
_reflns_threshold_expression >2sigma(I)
_cod_data_source_file ic500161e_si_001.cif
_cod_data_source_block 3_[TMBA]2[Co11C2(CO)23]
_cod_depositor_comments
;
The following automatic conversions were performed:

'_symmetry_cell_setting' value 'Monoclinic' changed to 'monoclinic'
according to
/usr/data/users/saulius/automatic-downloads/rss-feeds/ACS/lib/dictionaries/cif_core.dic
dictionary named 'cif_core.dic' version 2.4.2 from 2011-04-26.

Automatic conversion script
Id: cif_fix_values 2281 2013-09-26 08:29:07Z andrius 

 Adding full bibliography for 4337973--4337985.cif.
;
_cod_original_sg_symbol_H-M C2/c
_cod_database_code 4337975

loop_
_symmetry_equiv_pos_as_xyz
'x, y, z'
'-x, y, -z+1/2'
'x+1/2, y+1/2, z'
'-x+1/2, y+1/2, -z+1/2'
'-x, -y, -z'
'x, -y, z-1/2'
'-x+1/2, -y+1/2, -z'
'x+1/2, -y+1/2, z-1/2'

loop_
_atom_site_label
_atom_site_type_symbol
_atom_site_fract_x
_atom_site_fract_y
_atom_site_fract_z
_atom_site_U_iso_or_equiv
_atom_site_adp_type
_atom_site_occupancy
_atom_site_symmetry_multiplicity
_atom_site_calc_flag
_atom_site_refinement_flags
Co1 Co 0.64118(5) 1.05951(10) 0.86462(3) 0.0120(2) Uani 1 1 d .
Co2 Co 0.46987(5) 0.98042(10) 0.84342(3) 0.0138(2) Uani 1 1 d .
Co3 Co 0.55953(5) 0.96966(10) 0.81544(3) 0.0121(2) Uani 1 1 d .
Co4 Co 0.54149(5) 1.16752(10) 0.84292(3) 0.0132(2) Uani 1 1 d .
Co5 Co 0.73753(5) 0.95220(10) 0.89515(3) 0.0147(3) Uani 1 1 d .
Co6 Co 0.53906(5) 1.06500(10) 0.89538(3) 0.0134(2) Uani 1 1 d .
Co7 Co 0.65685(5) 0.85501(10) 0.84387(3) 0.0121(2) Uani 1 1 d .
Co8 Co 0.74320(5) 0.73605(10) 0.87508(3) 0.0141(3) Uani 1 1 d .
Co9 Co 0.71464(5) 0.78517(10) 0.92872(3) 0.0157(3) Uani 1 1 d .
Co10 Co 0.58691(6) 0.87372(10) 0.88671(3) 0.0182(3) Uani 1 1 d .
Co11 Co 0.63389(5) 0.67591(10) 0.88420(3) 0.0144(3) Uani 1 1 d .
C1 C 0.5586(4) 0.9998(8) 0.85806(18) 0.0149(17) Uani 1 1 d .
C2 C 0.6730(4) 0.8318(8) 0.88756(19) 0.0153(17) Uani 1 1 d .
C3 C 0.4174(4) 0.8660(8) 0.85224(19) 0.0173(18) Uani 1 1 d .
C4 C 0.4599(4) 1.0794(8) 0.9001(2) 0.0187(19) Uani 1 1 d .
C5 C 0.5818(4) 1.1610(8) 0.9248(2) 0.0202(19) Uani 1 1 d .
C6 C 0.7057(4) 1.1124(8) 0.8985(2) 0.0175(18) Uani 1 1 d U
C7 C 0.5726(4) 1.0386(8) 0.7805(2) 0.0191(19) Uani 1 1 d .
C8 C 0.6869(4) 1.0060(7) 0.83411(19) 0.0128(17) Uani 1 1 d .
C9 C 0.5941(4) 0.8198(7) 0.80641(19) 0.0137(17) Uani 1 1 d .
C10 C 0.8092(4) 1.0217(8) 0.8907(2) 0.0192(19) Uani 1 1 d .
C11 C 0.7146(4) 0.7595(7) 0.8296(2) 0.0143(17) Uani 1 1 d .
C12 C 0.5516(4) 0.7219(8) 0.8902(2) 0.022(2) Uani 1 1 d .
C13 C 0.6539(4) 0.5627(9) 0.9131(2) 0.024(2) Uani 1 1 d .
C14 C 0.4151(4) 1.0950(8) 0.8268(2) 0.0183(19) Uani 1 1 d .
C15 C 0.5224(4) 1.2872(9) 0.86599(19) 0.0191(19) Uani 1 1 d .
C16 C 0.5187(4) 1.2428(8) 0.8061(2) 0.022(2) Uani 1 1 d .
C17 C 0.6327(4) 1.2122(8) 0.8481(2) 0.0182(18) Uani 1 1 d .
C18 C 0.4768(4) 0.9177(7) 0.8018(2) 0.0162(18) Uani 1 1 d .
C19 C 0.6830(5) 0.7826(9) 0.9633(2) 0.027(2) Uani 1 1 d .
C20 C 0.7774(5) 0.6802(8) 0.9399(2) 0.021(2) Uani 1 1 d .
C21 C 0.7537(4) 0.5801(8) 0.8736(2) 0.0185(19) Uani 1 1 d .
C22 C 0.7633(4) 0.9317(9) 0.9385(2) 0.024(2) Uani 1 1 d .
C23 C 0.5569(4) 0.9248(8) 0.9217(2) 0.0204(19) Uani 1 1 d U
C24 C 0.6062(4) 0.5851(9) 0.8506(2) 0.025(2) Uani 1 1 d .
C25 C 0.8214(4) 0.7816(8) 0.8752(2) 0.0159(18) Uani 1 1 d .
O3 O 0.3825(3) 0.7987(6) 0.85733(16) 0.0294(16) Uani 1 1 d .
O4 O 0.4123(3) 1.0853(6) 0.90742(15) 0.0263(15) Uani 1 1 d .
O5 O 0.6095(3) 1.2192(6) 0.94434(15) 0.0322(17) Uani 1 1 d .
O6 O 0.7219(3) 1.1945(6) 0.91438(15) 0.0250(15) Uani 1 1 d .
O7 O 0.5826(3) 1.0865(6) 0.75895(14) 0.0215(14) Uani 1 1 d .
O8 O 0.7175(3) 1.0480(5) 0.81792(14) 0.0203(13) Uani 1 1 d .
O9 O 0.5819(3) 0.7437(6) 0.78787(15) 0.0230(14) Uani 1 1 d .
O10 O 0.8553(3) 1.0689(6) 0.88945(16) 0.0267(15) Uani 1 1 d .
O11 O 0.7316(3) 0.7242(6) 0.80752(13) 0.0195(13) Uani 1 1 d .
O12 O 0.5053(3) 0.6767(6) 0.89450(17) 0.0287(16) Uani 1 1 d .
O13 O 0.6653(4) 0.4833(7) 0.92993(18) 0.0372(18) Uani 1 1 d .
O14 O 0.3741(3) 1.1529(6) 0.81418(16) 0.0284(15) Uani 1 1 d .
O15 O 0.5134(3) 1.3719(6) 0.87812(15) 0.0246(15) Uani 1 1 d .
O16 O 0.5045(4) 1.2951(6) 0.78376(15) 0.0317(17) Uani 1 1 d .
O17 O 0.6594(3) 1.2957(6) 0.84158(16) 0.0258(15) Uani 1 1 d U
O18 O 0.4408(3) 0.8705(6) 0.78125(14) 0.0219(14) Uani 1 1 d .
O19 O 0.6649(3) 0.7744(9) 0.98584(16) 0.045(2) Uani 1 1 d .
O20 O 0.8165(3) 0.6123(7) 0.94936(16) 0.0360(18) Uani 1 1 d .
O21 O 0.7659(3) 0.4810(6) 0.87280(15) 0.0269(15) Uani 1 1 d .
O22 O 0.7935(4) 0.9767(6) 0.96100(16) 0.0337(17) Uani 1 1 d .
O23 O 0.5512(3) 0.8975(6) 0.94626(15) 0.0275(16) Uani 1 1 d .
O24 O 0.5880(4) 0.5250(6) 0.82928(16) 0.0312(16) Uani 1 1 d .
O25 O 0.8722(3) 0.8043(6) 0.87364(15) 0.0243(14) Uani 1 1 d .
N1 N 0.3873(4) 0.8025(7) 0.96451(17) 0.0222(16) Uani 1 1 d U
C101 C 0.3315(4) 0.7745(9) 0.9780(2) 0.023(2) Uani 1 1 d U
H10A H 0.3086 0.7068 0.9669 0.035 Uiso 1 1 calc R
H10B H 0.3035 0.8438 0.9759 0.035 Uiso 1 1 calc R
H10C H 0.3458 0.7545 1.0002 0.035 Uiso 1 1 calc R
C102 C 0.3655(5) 0.8346(9) 0.9307(2) 0.031(2) Uani 1 1 d U
H10D H 0.3424 0.7675 0.9194 0.046 Uiso 1 1 calc R
H10E H 0.4022 0.8532 0.9219 0.046 Uiso 1 1 calc R
H10F H 0.3377 0.9042 0.9288 0.046 Uiso 1 1 calc R
C103 C 0.4222(5) 0.9064(8) 0.9814(2) 0.026(2) Uani 1 1 d U
H10G H 0.4368 0.8866 1.0036 0.039 Uiso 1 1 calc R
H10H H 0.3939 0.9754 0.9794 0.039 Uiso 1 1 calc R
H10I H 0.4586 0.9253 0.9724 0.039 Uiso 1 1 calc R
C104 C 0.4315(4) 0.6967(8) 0.9660(2) 0.0206(16) Uani 1 1 d U
H10J H 0.4070 0.6284 0.9554 0.025 Uiso 1 1 calc R
H10K H 0.4642 0.7165 0.9541 0.025 Uiso 1 1 calc R
C105 C 0.4643(4) 0.6586(8) 0.9985(2) 0.0215(14) Uani 1 1 d U
C106 C 0.4381(4) 0.5723(9) 1.0145(2) 0.0234(15) Uani 1 1 d U
H106 H 0.3985 0.5381 1.0050 0.028 Uiso 1 1 calc R
C107 C 0.4685(4) 0.5353(9) 1.0439(2) 0.0257(16) Uani 1 1 d U
H107 H 0.4502 0.4760 1.0546 0.031 Uiso 1 1 calc R
C108 C 0.5258(5) 0.5853(9) 1.0576(2) 0.0295(17) Uani 1 1 d U
H108 H 0.5469 0.5609 1.0779 0.035 Uiso 1 1 calc R
C109 C 0.5527(5) 0.6705(9) 1.0420(2) 0.0292(17) Uani 1 1 d U
H109 H 0.5921 0.7049 1.0517 0.035 Uiso 1 1 calc R
C110 C 0.5230(4) 0.7061(9) 1.0126(2) 0.0251(16) Uani 1 1 d U
H110 H 0.5424 0.7632 1.0018 0.030 Uiso 1 1 calc R
N2 N 0.7520(4) 0.6367(7) 0.26914(17) 0.0220(16) Uani 1 1 d U
C201 C 0.7908(5) 0.7452(9) 0.2808(2) 0.036(3) Uani 1 1 d U
H20A H 0.7685 0.7932 0.2936 0.053 Uiso 1 1 calc R
H20B H 0.7973 0.7923 0.2630 0.053 Uiso 1 1 calc R
H20C H 0.8318 0.7204 0.2934 0.053 Uiso 1 1 calc R
C202 C 0.7867(4) 0.5673(9) 0.2495(2) 0.024(2) Uani 1 1 d U
H20D H 0.7916 0.6155 0.2315 0.036 Uiso 1 1 calc R
H20E H 0.7630 0.4950 0.2421 0.036 Uiso 1 1 calc R
H20F H 0.8285 0.5457 0.2618 0.036 Uiso 1 1 calc R
C203 C 0.7444(5) 0.5624(9) 0.2963(2) 0.029(2) Uani 1 1 d U
H20G H 0.7212 0.6075 0.3093 0.044 Uiso 1 1 calc R
H20H H 0.7862 0.5408 0.3087 0.044 Uiso 1 1 calc R
H20I H 0.7209 0.4900 0.2887 0.044 Uiso 1 1 calc R
C204 C 0.6873(4) 0.6795(9) 0.2504(2) 0.0252(17) Uani 1 1 d U
H20J H 0.6640 0.7168 0.2649 0.030 Uiso 1 1 calc R
H20K H 0.6944 0.7414 0.2354 0.030 Uiso 1 1 calc R
C205 C 0.6464(4) 0.5818(9) 0.2323(2) 0.0245(15) Uani 1 1 d U
C206 C 0.6070(5) 0.5100(9) 0.2461(2) 0.0288(16) Uani 1 1 d U
H206 H 0.6061 0.5193 0.2675 0.035 Uiso 1 1 calc R
C207 C 0.5688(5) 0.4245(9) 0.2279(2) 0.0308(17) Uani 1 1 d U
H207 H 0.5434 0.3733 0.2373 0.037 Uiso 1 1 calc R
C208 C 0.5678(5) 0.4139(9) 0.1969(2) 0.0297(17) Uani 1 1 d U
H208 H 0.5401 0.3580 0.1848 0.036 Uiso 1 1 calc R
C209 C 0.6060(4) 0.4823(9) 0.1831(2) 0.0270(16) Uani 1 1 d U
H209 H 0.6058 0.4731 0.1615 0.032 Uiso 1 1 calc R
C210 C 0.6453(4) 0.5659(9) 0.2011(2) 0.0248(16) Uani 1 1 d U
H210 H 0.6722 0.6132 0.1916 0.030 Uiso 1 1 calc R

loop_
_atom_site_aniso_label
_atom_site_aniso_U_11
_atom_site_aniso_U_22
_atom_site_aniso_U_33
_atom_site_aniso_U_23
_atom_site_aniso_U_13
_atom_site_aniso_U_12
Co1 0.0104(5) 0.0062(5) 0.0189(6) 0.0001(4) 0.0022(4) 0.0006(4)
Co2 0.0102(5) 0.0091(6) 0.0218(6) 0.0007(5) 0.0028(4) -0.0009(5)
Co3 0.0116(5) 0.0069(5) 0.0173(6) -0.0005(4) 0.0021(4) 0.0008(4)
Co4 0.0133(6) 0.0062(5) 0.0200(6) 0.0006(4) 0.0031(4) 0.0018(5)
Co5 0.0115(6) 0.0097(6) 0.0221(6) -0.0004(5) 0.0021(4) 0.0008(5)
Co6 0.0111(5) 0.0103(6) 0.0190(6) -0.0001(5) 0.0037(4) 0.0019(5)
Co7 0.0113(5) 0.0069(5) 0.0182(6) 0.0000(4) 0.0036(4) 0.0016(4)
Co8 0.0126(6) 0.0076(6) 0.0221(6) 0.0007(4) 0.0039(4) 0.0025(5)
Co9 0.0155(6) 0.0119(6) 0.0191(6) 0.0013(5) 0.0027(5) 0.0035(5)
Co10 0.0202(6) 0.0066(6) 0.0320(7) 0.0023(5) 0.0145(5) 0.0028(5)
Co11 0.0129(6) 0.0069(6) 0.0234(6) 0.0015(5) 0.0038(5) 0.0022(5)
C1 0.016(4) 0.017(5) 0.011(4) -0.003(3) 0.002(3) -0.001(4)
C2 0.018(4) 0.009(4) 0.017(4) 0.000(3) 0.001(3) 0.002(4)
C3 0.015(4) 0.018(5) 0.019(4) 0.000(4) 0.003(3) 0.007(4)
C4 0.023(5) 0.008(4) 0.023(4) 0.001(3) 0.001(4) -0.002(4)
C5 0.018(5) 0.017(5) 0.027(5) 0.002(4) 0.008(4) -0.004(4)
C6 0.009(3) 0.019(4) 0.025(4) -0.001(3) 0.004(3) 0.002(3)
C7 0.022(5) 0.008(4) 0.024(5) -0.008(4) -0.001(4) 0.005(4)
C8 0.009(4) 0.011(4) 0.020(4) -0.004(3) 0.006(3) -0.001(3)
C9 0.006(4) 0.010(4) 0.024(4) 0.002(4) 0.000(3) 0.000(3)
C10 0.018(5) 0.009(4) 0.030(5) 0.002(4) 0.003(4) 0.008(4)
C11 0.008(4) 0.007(4) 0.028(5) 0.004(3) 0.002(3) 0.001(3)
C12 0.019(5) 0.015(5) 0.032(5) 0.007(4) 0.004(4) 0.003(4)
C13 0.018(5) 0.021(5) 0.031(5) 0.001(4) 0.005(4) 0.004(4)
C14 0.016(5) 0.015(5) 0.024(5) -0.007(4) 0.004(4) -0.008(4)
C15 0.017(4) 0.024(5) 0.017(4) 0.004(4) 0.005(3) 0.003(4)
C16 0.023(5) 0.017(5) 0.025(5) -0.007(4) 0.004(4) 0.001(4)
C17 0.014(4) 0.014(5) 0.027(5) 0.001(4) 0.005(4) -0.002(4)
C18 0.018(4) 0.005(4) 0.025(5) -0.003(3) 0.004(4) 0.003(4)
C19 0.024(5) 0.024(5) 0.029(5) -0.004(4) -0.003(4) 0.006(4)
C20 0.027(5) 0.017(5) 0.019(4) -0.005(4) 0.003(4) -0.005(4)
C21 0.012(4) 0.017(5) 0.027(5) 0.003(4) 0.006(3) -0.002(4)
C22 0.019(5) 0.020(5) 0.034(5) 0.002(4) 0.006(4) 0.004(4)
C23 0.017(3) 0.021(4) 0.024(4) 0.002(3) 0.007(3) 0.011(3)
C24 0.017(5) 0.017(5) 0.040(6) 0.011(4) 0.008(4) -0.007(4)
C25 0.010(4) 0.014(4) 0.023(4) -0.001(4) 0.004(3) 0.003(4)
O3 0.027(4) 0.024(4) 0.036(4) 0.004(3) 0.005(3) -0.014(3)
O4 0.017(3) 0.026(4) 0.040(4) 0.007(3) 0.014(3) 0.005(3)
O5 0.038(4) 0.028(4) 0.028(4) -0.011(3) 0.000(3) -0.001(3)
O6 0.020(3) 0.018(4) 0.033(4) -0.010(3) -0.002(3) 0.001(3)
O7 0.022(3) 0.022(4) 0.022(3) 0.002(3) 0.006(3) -0.003(3)
O8 0.020(3) 0.013(3) 0.030(3) 0.000(3) 0.008(3) -0.001(3)
O9 0.016(3) 0.016(3) 0.033(4) -0.004(3) -0.003(3) 0.001(3)
O10 0.015(3) 0.018(4) 0.048(4) 0.004(3) 0.009(3) 0.001(3)
O11 0.020(3) 0.018(3) 0.022(3) 0.000(3) 0.007(3) 0.005(3)
O12 0.014(3) 0.017(4) 0.056(5) 0.010(3) 0.011(3) 0.003(3)
O13 0.039(4) 0.024(4) 0.050(5) 0.022(4) 0.011(4) -0.001(3)
O14 0.022(4) 0.019(4) 0.042(4) 0.006(3) 0.000(3) 0.005(3)
O15 0.026(4) 0.016(4) 0.034(4) -0.007(3) 0.011(3) -0.002(3)
O16 0.049(5) 0.023(4) 0.021(3) 0.008(3) 0.003(3) 0.009(3)
O17 0.018(3) 0.017(3) 0.042(3) 0.007(3) 0.004(2) -0.006(2)
O18 0.015(3) 0.021(4) 0.027(3) -0.002(3) 0.000(3) -0.004(3)
O19 0.030(4) 0.085(7) 0.025(4) 0.001(4) 0.014(3) 0.011(4)
O20 0.034(4) 0.040(5) 0.032(4) 0.006(3) 0.003(3) 0.024(4)
O21 0.030(4) 0.013(4) 0.034(4) -0.001(3) -0.001(3) 0.006(3)
O22 0.039(4) 0.025(4) 0.030(4) -0.002(3) -0.011(3) -0.012(3)
O23 0.026(4) 0.027(4) 0.035(4) 0.012(3) 0.017(3) 0.010(3)
O24 0.041(4) 0.010(3) 0.038(4) -0.010(3) -0.001(3) 0.001(3)
O25 0.019(4) 0.017(3) 0.038(4) 0.002(3) 0.009(3) 0.003(3)
N1 0.028(4) 0.015(4) 0.023(4) 0.001(3) 0.003(3) -0.003(3)
C101 0.015(4) 0.017(5) 0.034(5) 0.002(4) 0.000(4) 0.000(4)
C102 0.039(6) 0.022(5) 0.027(5) 0.003(4) -0.004(4) 0.000(5)
C103 0.030(5) 0.016(5) 0.028(5) -0.001(4) -0.003(4) -0.001(4)
C104 0.023(3) 0.014(4) 0.025(3) -0.001(3) 0.007(3) 0.005(3)
C105 0.020(3) 0.018(3) 0.027(3) -0.002(3) 0.007(3) 0.005(3)
C106 0.021(3) 0.020(3) 0.029(3) 0.000(3) 0.005(3) 0.006(3)
C107 0.023(3) 0.023(3) 0.031(3) 0.001(3) 0.007(3) 0.012(3)
C108 0.025(3) 0.029(4) 0.032(3) -0.004(3) 0.002(3) 0.014(3)
C109 0.022(3) 0.025(4) 0.037(4) -0.007(3) -0.002(3) 0.007(3)
C110 0.021(3) 0.019(3) 0.034(3) -0.002(3) 0.004(3) 0.002(3)
N2 0.024(4) 0.015(4) 0.026(4) 0.000(3) 0.003(3) 0.011(3)
C201 0.039(6) 0.022(5) 0.039(6) -0.007(4) -0.007(5) 0.012(5)
C202 0.024(5) 0.026(5) 0.024(5) 0.000(4) 0.008(4) 0.008(4)
C203 0.028(5) 0.030(6) 0.031(5) 0.010(4) 0.010(4) 0.021(5)
C204 0.023(4) 0.020(4) 0.032(4) 0.006(3) 0.005(3) 0.010(3)
C205 0.019(3) 0.022(3) 0.034(3) 0.009(3) 0.008(3) 0.007(3)
C206 0.022(3) 0.027(3) 0.038(4) 0.010(3) 0.009(3) 0.005(3)
C207 0.021(3) 0.026(4) 0.045(4) 0.012(3) 0.006(3) 0.001(3)
C208 0.019(3) 0.025(4) 0.044(4) 0.009(3) 0.004(3) 0.004(3)
C209 0.017(3) 0.024(3) 0.040(4) 0.009(3) 0.005(3) 0.000(3)
C210 0.017(3) 0.020(3) 0.038(3) 0.010(3) 0.007(3) 0.000(3)

loop_
_atom_type_symbol
_atom_type_description
_atom_type_scat_dispersion_real
_atom_type_scat_dispersion_imag
_atom_type_scat_source
C C 0.0033 0.0016 'International Tables Vol C Tables 4.2.6.8 and 6.1.1.4'
H H 0.0000 0.0000 'International Tables Vol C Tables 4.2.6.8 and 6.1.1.4'
N N 0.0061 0.0033 'International Tables Vol C Tables 4.2.6.8 and 6.1.1.4'
O O 0.0106 0.0060 'International Tables Vol C Tables 4.2.6.8 and 6.1.1.4'
Co Co 0.3494 0.9721 'International Tables Vol C Tables 4.2.6.8 and 6.1.1.4'

loop_
_geom_angle_atom_site_label_1
_geom_angle_atom_site_label_2
_geom_angle_atom_site_label_3
_geom_angle
C17 Co1 C1 105.1(4)
C17 Co1 C6 90.6(4)
C1 Co1 C6 138.5(3)
C17 Co1 C8 92.3(4)
C1 Co1 C8 113.5(3)
C6 Co1 C8 103.8(4)
C17 Co1 Co4 52.6(3)
C1 Co1 Co4 52.7(3)
C6 Co1 Co4 125.4(3)
C8 Co1 Co4 115.0(3)
C17 Co1 Co7 135.4(3)
C1 Co1 Co7 79.4(3)
C6 Co1 Co7 115.7(3)
C8 Co1 Co7 48.3(3)
Co4 Co1 Co7 118.79(6)
C17 Co1 Co5 130.4(3)
C1 Co1 Co5 124.2(3)
C6 Co1 Co5 49.6(3)
C8 Co1 Co5 74.3(3)
Co4 Co1 Co5 170.70(6)
Co7 Co1 Co5 66.18(5)
C17 Co1 Co3 92.4(3)
C1 Co1 Co3 45.4(2)
C6 Co1 Co3 173.9(3)
C8 Co1 Co3 70.8(2)
Co4 Co1 Co3 60.41(4)
Co7 Co1 Co3 58.80(4)
Co5 Co1 Co3 124.97(6)
C17 Co1 Co10 148.0(3)
C1 Co1 Co10 45.3(3)
C6 Co1 Co10 105.5(3)
C8 Co1 Co10 109.8(3)
Co4 Co1 Co10 96.13(5)
Co7 Co1 Co10 61.53(4)
Co5 Co1 Co10 79.23(5)
Co3 Co1 Co10 74.42(5)
C17 Co1 Co6 98.3(3)
C1 Co1 Co6 42.5(2)
C6 Co1 Co6 98.0(3)
C8 Co1 Co6 155.6(3)
Co4 Co1 Co6 57.78(4)
Co7 Co1 Co6 111.83(5)
Co5 Co1 Co6 113.51(5)
Co3 Co1 Co6 86.76(5)
Co10 Co1 Co6 52.79(4)
C14 Co2 C3 101.9(4)
C14 Co2 C1 125.9(4)
C3 Co2 C1 130.1(4)
C14 Co2 C18 93.1(4)
C3 Co2 C18 96.8(4)
C1 Co2 C18 94.6(3)
C14 Co2 Co3 110.4(3)
C3 Co2 Co3 131.0(3)
C1 Co2 Co3 48.7(2)
C18 Co2 Co3 47.0(3)
C14 Co2 Co4 76.2(3)
C3 Co2 Co4 166.5(3)
C1 Co2 Co4 49.7(3)
C18 Co2 Co4 96.6(3)
Co3 Co2 Co4 60.83(4)
C14 Co2 Co6 107.3(3)
C3 Co2 Co6 109.9(3)
C1 Co2 Co6 47.0(2)
C18 Co2 Co6 141.5(3)
Co3 Co2 Co6 94.85(5)
Co4 Co2 Co6 59.12(4)
C7 Co3 C18 100.3(4)
C7 Co3 C1 143.1(4)
C18 Co3 C1 99.1(4)
C7 Co3 C9 93.6(4)
C18 Co3 C9 92.8(4)
C1 Co3 C9 116.5(4)
C7 Co3 Co2 132.6(3)
C18 Co3 Co2 51.6(3)
C1 Co3 Co2 48.6(3)
C9 Co3 Co2 121.3(2)
C7 Co3 Co7 111.6(3)
C18 Co3 Co7 129.5(3)
C1 Co3 Co7 78.1(3)
C9 Co3 Co7 48.7(2)
Co2 Co3 Co7 115.42(5)
C7 Co3 Co4 95.4(3)
C18 Co3 Co4 100.8(3)
C1 Co3 Co4 50.1(3)
C9 Co3 Co4 162.0(3)
Co2 Co3 Co4 61.54(4)
Co7 Co3 Co4 113.36(5)
C7 Co3 Co1 109.1(3)
C18 Co3 Co1 143.4(3)
C1 Co3 Co1 44.5(3)
C9 Co3 Co1 106.2(3)
Co2 Co3 Co1 91.98(5)
Co7 Co3 Co1 57.63(4)
Co4 Co3 Co1 56.11(4)
C15 Co4 C16 95.8(4)
C15 Co4 C17 95.2(4)
C16 Co4 C17 93.2(4)
C15 Co4 C1 124.7(4)
C16 Co4 C1 137.4(4)
C17 Co4 C1 95.3(4)
C15 Co4 Co1 116.2(3)
C16 Co4 Co1 128.6(3)
C17 Co4 Co1 47.5(3)
C1 Co4 Co1 48.0(2)
C15 Co4 Co6 77.3(3)
C16 Co4 Co6 163.0(3)
C17 Co4 Co6 102.7(3)
C1 Co4 Co6 47.5(2)
Co1 Co4 Co6 67.88(4)
C15 Co4 Co3 169.8(3)
C16 Co4 Co3 91.5(3)
C17 Co4 Co3 91.4(3)
C1 Co4 Co3 46.7(2)
Co1 Co4 Co3 63.48(4)
Co6 Co4 Co3 93.72(5)
C15 Co4 Co2 113.0(3)
C16 Co4 Co2 109.8(3)
C17 Co4 Co2 140.6(3)
C1 Co4 Co2 46.3(2)
Co1 Co4 Co2 94.12(5)
Co6 Co4 Co2 60.51(4)
Co3 Co4 Co2 57.63(4)
C10 Co5 C22 95.2(4)
C10 Co5 C2 154.9(4)
C22 Co5 C2 97.7(4)
C10 Co5 C6 86.2(4)
C22 Co5 C6 94.1(4)
C2 Co5 C6 114.2(4)
C10 Co5 Co9 132.9(3)
C22 Co5 Co9 50.5(3)
C2 Co5 Co9 49.0(2)
C6 Co5 Co9 122.2(3)
C10 Co5 Co1 111.7(3)
C22 Co5 Co1 128.7(3)
C2 Co5 Co1 76.0(3)
C6 Co5 Co1 48.1(3)
Co9 Co5 Co1 115.08(6)
C10 Co5 Co8 105.5(3)
C22 Co5 Co8 101.7(3)
C2 Co5 Co8 50.8(3)
C6 Co5 Co8 159.3(3)
Co9 Co5 Co8 61.73(5)
Co1 Co5 Co8 111.17(6)
C10 Co5 Co7 119.7(3)
C22 Co5 Co7 140.8(3)
C2 Co5 Co7 43.2(2)
C6 Co5 Co7 104.8(3)
Co9 Co5 Co7 90.63(5)
Co1 Co5 Co7 56.79(4)
Co8 Co5 Co7 54.62(4)
C4 Co6 C5 103.0(4)
C4 Co6 C1 121.8(4)
C5 Co6 C1 132.3(4)
C4 Co6 C23 94.5(4)
C5 Co6 C23 93.2(4)
C1 Co6 C23 98.3(4)
C4 Co6 Co10 123.2(3)
C5 Co6 Co10 118.2(3)
C1 Co6 Co10 49.9(3)
C23 Co6 Co10 49.0(3)
C4 Co6 Co4 105.5(3)
C5 Co6 Co4 105.5(3)
C1 Co6 Co4 50.3(3)
C23 Co6 Co4 148.4(3)
Co10 Co6 Co4 99.37(5)
C4 Co6 Co2 75.4(3)
C5 Co6 Co2 163.8(3)
C1 Co6 Co2 46.4(3)
C23 Co6 Co2 103.0(3)
Co10 Co6 Co2 74.25(5)
Co4 Co6 Co2 60.37(4)
C4 Co6 Co1 158.4(3)
C5 Co6 Co1 91.2(3)
C1 Co6 Co1 41.2(3)
C23 Co6 Co1 101.0(2)
Co10 Co6 Co1 60.45(4)
Co4 Co6 Co1 54.34(4)
Co2 Co6 Co1 86.39(5)
C11 Co7 C2 105.7(4)
C11 Co7 C8 98.8(4)
C2 Co7 C8 110.7(4)
C11 Co7 C9 89.8(4)
C2 Co7 C9 140.8(4)
C8 Co7 C9 101.8(4)
C11 Co7 Co8 52.2(3)
C2 Co7 Co8 53.7(3)
C8 Co7 Co8 110.8(3)
C9 Co7 Co8 132.2(3)
C11 Co7 Co1 143.3(3)
C2 Co7 Co1 76.7(3)
C8 Co7 Co1 49.1(2)
C9 Co7 Co1 111.6(3)
Co8 Co7 Co1 116.11(6)
C11 Co7 Co3 132.3(3)
C2 Co7 Co3 121.2(3)
C8 Co7 Co3 74.1(2)
C9 Co7 Co3 48.2(2)
Co8 Co7 Co3 173.63(6)
Co1 Co7 Co3 63.57(4)
C11 Co7 Co10 144.1(3)
C2 Co7 Co10 46.0(3)
C8 Co7 Co10 111.3(2)
C9 Co7 Co10 102.3(2)
Co8 Co7 Co10 97.50(5)
Co1 Co7 Co10 62.12(4)
Co3 Co7 Co10 76.65(5)
C11 Co7 Co5 98.6(3)
C2 Co7 Co5 44.1(3)
C8 Co7 Co5 69.0(2)
C9 Co7 Co5 168.3(3)
Co8 Co7 Co5 59.34(4)
Co1 Co7 Co5 57.03(4)
Co3 Co7 Co5 120.59(5)
Co10 Co7 Co5 75.56(5)
C11 Co7 Co11 91.2(3)
C2 Co7 Co11 43.8(3)
C8 Co7 Co11 154.5(2)
C9 Co7 Co11 101.6(2)
Co8 Co7 Co11 58.27(4)
Co1 Co7 Co11 111.86(5)
Co3 Co7 Co11 115.57(5)
Co10 Co7 Co11 53.47(4)
Co5 Co7 Co11 86.43(5)
C25 Co8 C21 99.0(4)
C25 Co8 C11 93.2(4)
C21 Co8 C11 96.3(4)
C25 Co8 C2 128.2(4)
C21 Co8 C2 130.1(4)
C11 Co8 C2 96.4(3)
C25 Co8 Co7 117.2(3)
C21 Co8 Co7 127.3(3)
C11 Co8 Co7 47.9(2)
C2 Co8 Co7 48.6(2)
C25 Co8 Co11 171.1(3)
C21 Co8 Co11 82.8(3)
C11 Co8 Co11 95.3(2)
C2 Co8 Co11 48.0(2)
Co7 Co8 Co11 67.36(5)
C25 Co8 Co5 81.0(3)
C21 Co8 Co5 162.7(3)
C11 Co8 Co5 100.9(2)
C2 Co8 Co5 47.2(2)
Co7 Co8 Co5 66.04(5)
Co11 Co8 Co5 94.64(5)
C25 Co8 Co9 110.4(3)
C21 Co8 Co9 107.4(3)
C11 Co8 Co9 142.7(2)
C2 Co8 Co9 46.4(2)
Co7 Co8 Co9 94.95(5)
Co11 Co8 Co9 60.81(4)
Co5 Co8 Co9 57.33(4)
C20 Co9 C19 99.4(4)
C20 Co9 C2 128.1(4)
C19 Co9 C2 128.0(4)
C20 Co9 C22 98.9(4)
C19 Co9 C22 96.6(4)
C2 Co9 C22 95.6(4)
C20 Co9 Co5 115.0(3)
C19 Co9 Co5 132.1(3)
C2 Co9 Co5 49.5(3)
C22 Co9 Co5 47.9(3)
C20 Co9 Co8 78.1(3)
C19 Co9 Co8 164.6(3)
C2 Co9 Co8 50.4(3)
C22 Co9 Co8 98.9(3)
Co5 Co9 Co8 60.93(5)
C20 Co9 Co11 103.9(3)
C19 Co9 Co11 107.8(3)
C2 Co9 Co11 47.4(3)
C22 Co9 Co11 143.0(3)
Co5 Co9 Co11 95.66(5)
Co8 Co9 Co11 58.82(4)
C23 Co10 C12 89.5(4)
C23 Co10 C1 101.1(4)
C12 Co10 C1 130.3(4)
C23 Co10 C2 124.4(4)
C12 Co10 C2 100.7(4)
C1 Co10 C2 111.7(4)
C23 Co10 Co6 51.3(3)
C12 Co10 Co6 125.9(3)
C1 Co10 Co6 50.4(2)
C2 Co10 Co6 130.9(3)
C23 Co10 Co11 122.1(3)
C12 Co10 Co11 50.6(3)
C1 Co10 Co11 136.1(2)
C2 Co10 Co11 50.8(3)
Co6 Co10 Co11 173.37(7)
C23 Co10 Co7 161.6(3)
C12 Co10 Co7 106.8(3)
C1 Co10 Co7 75.2(2)
C2 Co10 Co7 45.2(2)
Co6 Co10 Co7 120.15(6)
Co11 Co10 Co7 65.98(4)
C23 Co10 Co1 108.3(3)
C12 Co10 Co1 161.9(3)
C1 Co10 Co1 44.4(3)
C2 Co10 Co1 72.4(3)
Co6 Co10 Co1 66.75(5)
Co11 Co10 Co1 118.10(6)
Co7 Co10 Co1 56.35(4)
C13 Co11 C24 99.5(4)
C13 Co11 C12 100.6(4)
C24 Co11 C12 96.4(4)
C13 Co11 C2 123.8(4)
C24 Co11 C2 130.0(4)
C12 Co11 C2 98.6(4)
C13 Co11 Co10 130.8(3)
C24 Co11 Co10 119.1(3)
C12 Co11 Co10 49.2(3)
C2 Co11 Co10 50.0(3)
C13 Co11 Co8 102.0(3)
C24 Co11 Co8 100.3(3)
C12 Co11 Co8 149.2(3)
C2 Co11 Co8 51.1(3)
Co10 Co11 Co8 99.95(5)
C13 Co11 Co9 77.6(3)
C24 Co11 Co9 158.6(3)
C12 Co11 Co9 105.0(3)
C2 Co11 Co9 46.4(2)
Co10 Co11 Co9 76.08(5)
Co8 Co11 Co9 60.37(4)
C13 Co11 Co7 156.3(3)
C24 Co11 Co7 87.9(3)
C12 Co11 Co7 100.9(3)
C2 Co11 Co7 42.4(2)
Co10 Co11 Co7 60.55(4)
Co8 Co11 Co7 54.37(4)
Co9 Co11 Co7 87.27(5)
Co1 C1 Co2 162.5(5)
Co1 C1 Co3 90.1(3)
Co2 C1 Co3 82.7(3)
Co1 C1 Co10 90.3(4)
Co2 C1 Co10 107.2(4)
Co3 C1 Co10 116.4(4)
Co1 C1 Co6 96.4(4)
Co2 C1 Co6 86.5(3)
Co3 C1 Co6 162.7(5)
Co10 C1 Co6 79.7(3)
Co1 C1 Co4 79.4(3)
Co2 C1 Co4 84.0(3)
Co3 C1 Co4 83.3(3)
Co10 C1 Co4 158.0(5)
Co6 C1 Co4 82.2(3)
Co7 C2 Co9 160.6(5)
Co7 C2 Co10 88.8(4)
Co9 C2 Co10 110.2(4)
Co7 C2 Co5 92.7(4)
Co9 C2 Co5 81.5(3)
Co10 C2 Co5 119.9(4)
Co7 C2 Co11 93.8(4)
Co9 C2 Co11 86.2(3)
Co10 C2 Co11 79.2(3)
Co5 C2 Co11 160.0(5)
Co7 C2 Co8 77.7(3)
Co9 C2 Co8 83.2(3)
Co10 C2 Co8 155.1(5)
Co5 C2 Co8 82.1(3)
Co11 C2 Co8 80.9(3)
O3 C3 Co2 176.7(8)
O4 C4 Co6 170.3(8)
O5 C5 Co6 177.6(9)
O6 C6 Co1 142.3(7)
O6 C6 Co5 135.5(7)
Co1 C6 Co5 82.2(4)
O7 C7 Co3 176.9(8)
O8 C8 Co7 139.8(7)
O8 C8 Co1 137.7(7)
Co7 C8 Co1 82.5(3)
O9 C9 Co3 138.2(7)
O9 C9 Co7 138.8(7)
Co3 C9 Co7 83.1(3)
O10 C10 Co5 176.1(8)
O11 C11 Co7 145.7(7)
O11 C11 Co8 134.4(7)
Co7 C11 Co8 79.9(3)
O12 C12 Co10 141.1(8)
O12 C12 Co11 138.7(8)
Co10 C12 Co11 80.1(4)
O13 C13 Co11 174.6(9)
O14 C14 Co2 168.9(8)
O15 C15 Co4 171.2(8)
O16 C16 Co4 176.7(8)
O17 C17 Co1 145.5(7)
O17 C17 Co4 134.6(7)
Co1 C17 Co4 79.9(3)
O18 C18 Co3 145.0(7)
O18 C18 Co2 133.5(7)
Co3 C18 Co2 81.4(3)
O19 C19 Co9 175.6(9)
O20 C20 Co9 174.7(8)
O21 C21 Co8 174.1(8)
O22 C22 Co5 142.0(8)
O22 C22 Co9 136.4(8)
Co5 C22 Co9 81.6(4)
O23 C23 Co10 143.9(8)
O23 C23 Co6 136.4(7)
Co10 C23 Co6 79.7(3)
O24 C24 Co11 178.8(8)
O25 C25 Co8 174.8(8)
C101 N1 C103 109.5(7)
C101 N1 C102 109.5(8)
C103 N1 C102 108.6(7)
C101 N1 C104 112.1(7)
C103 N1 C104 110.1(7)
C102 N1 C104 106.9(7)
N1 C101 H10A 109.5
N1 C101 H10B 109.5
H10A C101 H10B 109.5
N1 C101 H10C 109.5
H10A C101 H10C 109.5
H10B C101 H10C 109.5
N1 C102 H10D 109.5
N1 C102 H10E 109.5
H10D C102 H10E 109.5
N1 C102 H10F 109.5
H10D C102 H10F 109.5
H10E C102 H10F 109.5
N1 C103 H10G 109.5
N1 C103 H10H 109.5
H10G C103 H10H 109.5
N1 C103 H10I 109.5
H10G C103 H10I 109.5
H10H C103 H10I 109.5
C105 C104 N1 115.1(7)
C105 C104 H10J 108.5
N1 C104 H10J 108.5
C105 C104 H10K 108.5
N1 C104 H10K 108.5
H10J C104 H10K 107.5
C106 C105 C110 118.5(9)
C106 C105 C104 121.0(9)
C110 C105 C104 120.4(9)
C107 C106 C105 121.2(9)
C107 C106 H106 119.4
C105 C106 H106 119.4
C108 C107 C106 119.2(10)
C108 C107 H107 120.4
C106 C107 H107 120.4
C107 C108 C109 120.4(10)
C107 C108 H108 119.8
C109 C108 H108 119.8
C110 C109 C108 120.4(10)
C110 C109 H109 119.8
C108 C109 H109 119.8
C109 C110 C105 120.2(9)
C109 C110 H110 119.9
C105 C110 H110 119.9
C202 N2 C203 109.1(7)
C202 N2 C201 107.9(8)
C203 N2 C201 109.4(8)
C202 N2 C204 111.7(7)
C203 N2 C204 111.0(7)
C201 N2 C204 107.8(7)
N2 C201 H20A 109.5
N2 C201 H20B 109.5
H20A C201 H20B 109.5
N2 C201 H20C 109.5
H20A C201 H20C 109.5
H20B C201 H20C 109.5
N2 C202 H20D 109.5
N2 C202 H20E 109.5
H20D C202 H20E 109.5
N2 C202 H20F 109.5
H20D C202 H20F 109.5
H20E C202 H20F 109.5
N2 C203 H20G 109.5
N2 C203 H20H 109.5
H20G C203 H20H 109.5
N2 C203 H20I 109.5
H20G C203 H20I 109.5
H20H C203 H20I 109.5
C205 C204 N2 114.4(8)
C205 C204 H20J 108.7
N2 C204 H20J 108.7
C205 C204 H20K 108.7
N2 C204 H20K 108.7
H20J C204 H20K 107.6
C210 C205 C206 118.2(9)
C210 C205 C204 119.6(8)
C206 C205 C204 122.2(9)
C207 C206 C205 119.3(10)
C207 C206 H206 120.4
C205 C206 H206 120.4
C208 C207 C206 120.7(9)
C208 C207 H207 119.6
C206 C207 H207 119.6
C207 C208 C209 121.0(10)
C207 C208 H208 119.5
C209 C208 H208 119.5
C208 C209 C210 118.8(10)
C208 C209 H209 120.6
C210 C209 H209 120.6
C205 C210 C209 122.0(9)
C205 C210 H210 119.0
C209 C210 H210 119.0

loop_
_geom_bond_atom_site_label_1
_geom_bond_atom_site_label_2
_geom_bond_distance
Co1 C17 1.858(9)
Co1 C1 1.875(9)
Co1 C6 1.902(9)
Co1 C8 1.925(8)
Co1 Co4 2.4820(16)
Co1 Co7 2.5234(16)
Co1 Co5 2.5303(16)
Co1 Co3 2.6753(16)
Co1 Co10 2.6796(16)
Co1 Co6 2.8301(15)
Co2 C14 1.798(10)
Co2 C3 1.814(9)
Co2 C1 1.903(9)
Co2 C18 1.994(8)
Co2 Co3 2.5150(15)
Co2 Co4 2.6177(16)
Co2 Co6 2.6213(16)
Co3 C7 1.796(10)
Co3 C18 1.859(9)
Co3 C1 1.904(8)
Co3 C9 1.921(8)
Co3 Co7 2.5555(16)
Co3 Co4 2.6001(16)
Co4 C15 1.786(9)
Co4 C16 1.795(10)
Co4 C17 2.004(9)
Co4 C1 2.008(9)
Co4 Co6 2.5845(16)
Co5 C10 1.786(9)
Co5 C22 1.876(10)
Co5 C2 1.923(9)
Co5 C6 1.946(9)
Co5 Co9 2.5016(16)
Co5 Co8 2.5974(16)
Co5 Co7 2.7592(16)
Co6 C4 1.779(9)
Co6 C5 1.781(10)
Co6 C1 1.922(8)
Co6 C23 1.945(9)
Co6 Co10 2.4532(16)
Co7 C11 1.857(8)
Co7 C2 1.890(8)
Co7 C8 1.901(8)
Co7 C9 1.934(8)
Co7 Co8 2.4617(16)
Co7 Co10 2.6649(16)
Co7 Co11 2.7953(16)
Co8 C25 1.770(8)
Co8 C21 1.771(9)
Co8 C11 1.975(9)
Co8 C2 2.032(8)
Co8 Co11 2.5762(16)
Co8 Co9 2.6173(16)
Co9 C20 1.788(10)
Co9 C19 1.795(10)
Co9 C2 1.909(8)
Co9 C22 1.953(10)
Co9 Co11 2.6287(17)
Co10 C23 1.883(9)
Co10 C12 1.891(10)
Co10 C1 1.906(9)
Co10 C2 1.918(9)
Co10 Co11 2.4591(16)
Co11 C13 1.783(10)
Co11 C24 1.787(11)
Co11 C12 1.930(9)
Co11 C2 1.939(9)
C3 O3 1.126(11)
C4 O4 1.147(11)
C5 O5 1.140(11)
C6 O6 1.165(11)
C7 O7 1.146(11)
C8 O8 1.170(10)
C9 O9 1.170(10)
C10 O10 1.144(11)
C11 O11 1.177(10)
C12 O12 1.174(11)
C13 O13 1.150(12)
C14 O14 1.143(11)
C15 O15 1.128(11)
C16 O16 1.127(11)
C17 O17 1.170(11)
C18 O18 1.181(10)
C19 O19 1.143(12)
C20 O20 1.149(12)
C21 O21 1.149(11)
C22 O22 1.175(12)
C23 O23 1.150(10)
C24 O24 1.152(12)
C25 O25 1.146(10)
N1 C101 1.490(11)
N1 C103 1.499(12)
N1 C102 1.499(12)
N1 C104 1.521(11)
C101 H10A 0.9800
C101 H10B 0.9800
C101 H10C 0.9800
C102 H10D 0.9800
C102 H10E 0.9800
C102 H10F 0.9800
C103 H10G 0.9800
C103 H10H 0.9800
C103 H10I 0.9800
C104 C105 1.513(13)
C104 H10J 0.9900
C104 H10K 0.9900
C105 C106 1.387(13)
C105 C110 1.394(13)
C106 C107 1.381(13)
C106 H106 0.9500
C107 C108 1.377(14)
C107 H107 0.9500
C108 C109 1.377(15)
C108 H108 0.9500
C109 C110 1.373(14)
C109 H109 0.9500
C110 H110 0.9500
N2 C202 1.484(11)
N2 C203 1.492(12)
N2 C201 1.507(13)
N2 C204 1.541(12)
C201 H20A 0.9800
C201 H20B 0.9800
C201 H20C 0.9800
C202 H20D 0.9800
C202 H20E 0.9800
C202 H20F 0.9800
C203 H20G 0.9800
C203 H20H 0.9800
C203 H20I 0.9800
C204 C205 1.522(14)
C204 H20J 0.9900
C204 H20K 0.9900
C205 C210 1.376(13)
C205 C206 1.403(13)
C206 C207 1.401(15)
C206 H206 0.9500
C207 C208 1.356(15)
C207 H207 0.9500
C208 C209 1.366(14)
C208 H208 0.9500
C209 C210 1.395(14)
C209 H209 0.9500
C210 H210 0.9500
